data_2014743
loop_
_publ_author_name
'Glidewell, Christopher'
'Low, John N.'
'Wardell, James L.'

_publ_section_title
;
 Diphenylmercury, redetermined at 120K: sheets built from a single
 C---H&#x00B7;&#x00B7;&#x00B7;\p(arene) hydrogen bond
;
_journal_issue 2
_journal_name_full 'Acta Crystallographica Section C'
_journal_page_first m107
_journal_page_last m108
_journal_paper_doi 10.1107/S0108270104034134
_journal_volume 61
_journal_year 2005
_chemical_formula_iupac '[Hg (C6 H5)2]'
_chemical_formula_moiety 'C12 H10 Hg'
_chemical_formula_sum 'C12 H10 Hg'
_chemical_formula_weight 354.79
_chemical_name_systematic
;
Diphenylmercury
;
_space_group_IT_number 14
_symmetry_cell_setting monoclinic
_symmetry_space_group_name_Hall '-P 2yn'
_symmetry_space_group_name_H-M 'P 1 21/n 1'
_atom_sites_solution_hydrogens geom
_atom_sites_solution_primary direct
_atom_sites_solution_secondary difmap
_cell_angle_alpha 90.00
_cell_angle_beta 95.485(3)
_cell_angle_gamma 90.00
_cell_formula_units_Z 2
_cell_length_a 5.6222(3)
_cell_length_b 8.0912(4)
_cell_length_c 10.5852(5)
_cell_measurement_reflns_used 1098
_cell_measurement_temperature 120(2)
_cell_measurement_theta_max 27.52
_cell_measurement_theta_min 3.17
_cell_volume 479.32(4)
_computing_cell_refinement 'DENZO (Otwinowski & Minor, 1997) and COLLECT'
_computing_data_collection 'COLLECT (Hooft, 1999)'
_computing_data_reduction 'DENZO and COLLECT'
_computing_molecular_graphics 'PLATON (Spek, 2003)'
_computing_publication_material 'SHELXL97 and PRPKAPPA (Ferguson, 1999)'
_computing_structure_refinement 'OSCAIL and SHELXL-97 (Sheldrick, 1997)'
_computing_structure_solution 'OSCAIL (McArdle, 2003) and SHELXS97 (Sheldrick, 1997)'
_diffrn_ambient_temperature 120(2)
_diffrn_detector_area_resol_mean 9.091
_diffrn_measured_fraction_theta_full 0.994
_diffrn_measured_fraction_theta_max 0.994
_diffrn_measurement_device_type 'Nonius KappaCCD'
_diffrn_measurement_method '\f and \w'
_diffrn_radiation_monochromator 'graphite (Nonius, 1997)'
_diffrn_radiation_source 'Bruker-Nonius FR91 rotating anode'
_diffrn_radiation_type 'Mo K\a'
_diffrn_radiation_wavelength 0.71073
_diffrn_reflns_av_R_equivalents 0.0339
_diffrn_reflns_av_sigmaI/netI 0.0225
_diffrn_reflns_limit_h_max 7
_diffrn_reflns_limit_h_min -7
_diffrn_reflns_limit_k_max 10
_diffrn_reflns_limit_k_min -10
_diffrn_reflns_limit_l_max 13
_diffrn_reflns_limit_l_min -13
_diffrn_reflns_number 7117
_diffrn_reflns_theta_full 27.52
_diffrn_reflns_theta_max 27.52
_diffrn_reflns_theta_min 3.17
_diffrn_standards_decay_% nil
_exptl_absorpt_coefficient_mu 15.999
_exptl_absorpt_correction_T_max 0.527
_exptl_absorpt_correction_T_min 0.088
_exptl_absorpt_correction_type multi-scan
_exptl_absorpt_process_details '(SADABS; Sheldrick, 2003)'
_exptl_crystal_colour colourless
_exptl_crystal_density_diffrn 2.458
_exptl_crystal_density_method 'not measured'
_exptl_crystal_description plate
_exptl_crystal_F_000 324
_exptl_crystal_size_max 0.28
_exptl_crystal_size_mid 0.12
_exptl_crystal_size_min 0.04
_refine_diff_density_max 0.707
_refine_diff_density_min -0.873
_refine_ls_extinction_coef 0.0133(8)
_refine_ls_extinction_expression Fc^*^=kFc[1+0.001xFc^2^\l^3^/sin(2\q)]^-1/4^
_refine_ls_extinction_method SHELXL
_refine_ls_goodness_of_fit_ref 1.093
_refine_ls_hydrogen_treatment constr
_refine_ls_matrix_type full
_refine_ls_number_parameters 62
_refine_ls_number_reflns 1098
_refine_ls_number_restraints 0
_refine_ls_restrained_S_all 1.093
_refine_ls_R_factor_all 0.0259
_refine_ls_R_factor_gt 0.0168
_refine_ls_shift/su_max 0.000
_refine_ls_shift/su_mean 0.000
_refine_ls_structure_factor_coef Fsqd
_refine_ls_weighting_details 'w=1/[\s^2^(Fo^2^)+(0.0209P)^2^+0.2975P] where P=(Fo^2^+2Fc^2^)/3'
_refine_ls_weighting_scheme calc
_refine_ls_wR_factor_gt 0.0406
_refine_ls_wR_factor_ref 0.0446
_reflns_number_gt 837
_reflns_number_total 1098
_reflns_threshold_expression I>2\s(I)
_cod_data_source_file sk1803.cif
_cod_data_source_block I
_cod_depositor_comments
;
The following automatic conversions were performed:

'_exptl_absorpt_correction_type' value 'Multi-scan' changed to
'multi-scan' according to
/home/saulius/struct/CIF-dictionaries/cif_core.dic dictionary named
'cif_core.dic' version 2.4.1 from 2010-06-29.

Automatic conversion script
Id: cif_fix_values 1715 2011-07-08 13:25:40Z adriana 
;
_cod_original_sg_symbol_H-M 'P 21/n'
_cod_database_code 2014743
_cod_database_fobs_code 2014743

loop_
_symmetry_equiv_pos_as_xyz
'x, y, z'
'-x+1/2, y+1/2, -z+1/2'
'-x, -y, -z'
'x+1/2, -y+1/2, z+1/2'

loop_
_atom_site_label
_atom_site_fract_x
_atom_site_fract_y
_atom_site_fract_z
_atom_site_U_iso_or_equiv
_atom_site_adp_type
_atom_site_calc_flag
_atom_site_refinement_flags
_atom_site_occupancy
_atom_site_disorder_assembly
_atom_site_disorder_group
_atom_site_type_symbol
Hg1 0.5000 0.5000 0.5000 0.01832(12) Uani d S 1 . . Hg
C1 0.7711(6) 0.6208(5) 0.4146(3) 0.0195(8) Uani d . 1 . . C
C2 0.9167(7) 0.7397(5) 0.4779(3) 0.0190(7) Uani d . 1 . . C
C3 1.1047(6) 0.8126(4) 0.4233(3) 0.0191(8) Uani d . 1 . . C
C4 1.1532(6) 0.7684(5) 0.3003(3) 0.0186(7) Uani d . 1 . . C
C5 1.0092(6) 0.6516(4) 0.2355(3) 0.0202(8) Uani d . 1 . . C
C6 0.8206(6) 0.5779(5) 0.2917(3) 0.0213(8) Uani d . 1 . . C
H2 0.8859 0.7719 0.5611 0.023 Uiso calc R 1 . . H
H3 1.2012 0.8928 0.4693 0.023 Uiso calc R 1 . . H
H4 1.2823 0.8175 0.2623 0.022 Uiso calc R 1 . . H
H5 1.0388 0.6211 0.1518 0.024 Uiso calc R 1 . . H
H6 0.7246 0.4974 0.2457 0.026 Uiso calc R 1 . . H

loop_
_atom_site_aniso_label
_atom_site_aniso_U_11
_atom_site_aniso_U_22
_atom_site_aniso_U_33
_atom_site_aniso_U_12
_atom_site_aniso_U_13
_atom_site_aniso_U_23
Hg1 0.01561(15) 0.01792(15) 0.02234(16) 0.00019(7) 0.00656(8) 0.00452(8)
C1 0.0155(17) 0.0186(19) 0.0247(18) 0.0043(15) 0.0032(14) 0.0057(15)
C2 0.0231(18) 0.0172(19) 0.0174(17) 0.0030(16) 0.0052(14) 0.0007(14)
C3 0.0176(18) 0.0173(19) 0.0225(18) -0.0028(14) 0.0025(14) -0.0002(15)
C4 0.0173(17) 0.0189(19) 0.0198(17) 0.0013(14) 0.0024(13) 0.0039(15)
C5 0.0230(18) 0.023(2) 0.0154(16) 0.0014(15) 0.0048(14) 0.0021(15)
C6 0.0216(19) 0.019(2) 0.0230(19) -0.0015(17) 0.0017(14) -0.0004(16)

loop_
_atom_type_symbol
_atom_type_description
_atom_type_scat_dispersion_real
_atom_type_scat_dispersion_imag
_atom_type_scat_source
C C 0.0033 0.0016 'International Tables Vol C Tables 4.2.6.8 and 6.1.1.4'
H H 0.0000 0.0000 'International Tables Vol C Tables 4.2.6.8 and 6.1.1.4'
Hg Hg -2.3894 9.2266 'International Tables Vol C Tables 4.2.6.8 and 6.1.1.4'

loop_
_geom_angle_atom_site_label_1
_geom_angle_atom_site_label_2
_geom_angle_atom_site_label_3
_geom_angle
_geom_angle_publ_flag
C2 C1 C6 117.3(3) no
C2 C1 Hg1 122.3(3) no
C6 C1 Hg1 120.3(3) no
C3 C2 C1 122.0(3) no
C3 C2 H2 119.0 no
C1 C2 H2 119.0 no
C2 C3 C4 120.2(3) no
C2 C3 H3 119.9 no
C4 C3 H3 119.9 no
C5 C4 C3 118.6(3) no
C5 C4 H4 120.7 no
C3 C4 H4 120.7 no
C4 C5 C6 120.8(3) no
C4 C5 H5 119.6 no
C6 C5 H5 119.6 no
C5 C6 C1 121.0(4) no
C5 C6 H6 119.5 no
C1 C6 H6 119.5 no

loop_
_geom_bond_atom_site_label_1
_geom_bond_atom_site_label_2
_geom_bond_site_symmetry_2
_geom_bond_distance
_geom_bond_publ_flag
Hg1 C1 . 2.088(3) y
C1 C2 . 1.393(5) y
C2 C3 . 1.384(5) y
C3 C4 . 1.402(5) y
C4 C5 . 1.383(5) y
C5 C6 . 1.398(5) y
C6 C1 . 1.400(5) y
C2 H2 . 0.95 no
C3 H3 . 0.95 no
C4 H4 . 0.95 no
C5 H5 . 0.95 no
C6 H6 . 0.95 no

loop_
_geom_hbond_atom_site_label_D
_geom_hbond_atom_site_label_H
_geom_hbond_atom_site_label_A
_geom_hbond_site_symmetry_A
_geom_hbond_distance_DH
_geom_hbond_distance_HA
_geom_hbond_distance_DA
_geom_hbond_angle_DHA
_geom_hbond_publ_flag
C6 H6 Cg 2_645 0.95 2.84 3.759(4) 164 y

loop_
_geom_torsion_atom_site_label_1
_geom_torsion_atom_site_label_2
_geom_torsion_atom_site_label_3
_geom_torsion_atom_site_label_4
_geom_torsion
_geom_torsion_publ_flag
C6 C1 C2 C3 -0.6(5) no
Hg1 C1 C2 C3 176.3(3) no
C1 C2 C3 C4 0.4(6) no
C2 C3 C4 C5 0.2(5) no
C3 C4 C5 C6 -0.6(5) no
C4 C5 C6 C1 0.4(5) no
C2 C1 C6 C5 0.2(5) no
Hg1 C1 C6 C5 -176.8(3) no

loop_
_cod_related_entry_id
_cod_related_entry_database
_cod_related_entry_code
1 ChemSpider 11004
